data_7101560
loop_
_publ_author_name
'Stefanie Dehnen'
'Andreas Fuchs'
'Eugen Ruzin'

_publ_section_title
;Fine-Tuning of Optical Properties with Salts of Discrete
or Polymeric, Heterobimetallic Telluride Anions [M4(\m4-Te)(SnTe4)4]10
(M = Mn, Zn, Cd, Hg) and {[Hg4(\m4-Te)(SnTe4)3]6}
;
_journal_issue 46
_journal_name_full 'Chemical Communications'
_journal_paper_doi 10.1039/b610833d
_journal_year 2006
_chemical_formula_sum 'H40 Hg4 K10 O20 Sn4 Te17'
_chemical_formula_weight 4197.64
_chemical_name_systematic
;
?
;
_space_group_IT_number 217
_symmetry_cell_setting cubic
_symmetry_space_group_name_Hall 'I -4 2 3'
_symmetry_space_group_name_H-M 'I -4 3 m'
_atom_sites_solution_primary direct
_atom_sites_solution_secondary difmap
_audit_creation_method SHELXL-97
_cell_angle_alpha 90.00
_cell_angle_beta 90.00
_cell_angle_gamma 90.00
_cell_formula_units_Z 2
_cell_length_a 16.0760(19)
_cell_length_b 16.0760(19)
_cell_length_c 16.0760(19)
_cell_measurement_temperature 203(2)
_cell_volume 4154.6(9)
_computing_structure_refinement 'SHELXL-97 (Sheldrick, 1997)'
_computing_structure_solution 'SHELXS-97 (Sheldrick, 1990)'
_diffrn_ambient_temperature 203(2)
_diffrn_measured_fraction_theta_full 0.781
_diffrn_measured_fraction_theta_max 0.781
_diffrn_radiation_monochromator graphite
_diffrn_radiation_source 'fine-focus sealed tube'
_diffrn_radiation_type MoK\a
_diffrn_radiation_wavelength 0.71073
_diffrn_reflns_av_R_equivalents 0.1384
_diffrn_reflns_av_sigmaI/netI 0.0535
_diffrn_reflns_limit_h_max 6
_diffrn_reflns_limit_h_min -16
_diffrn_reflns_limit_k_max 18
_diffrn_reflns_limit_k_min -18
_diffrn_reflns_limit_l_max 16
_diffrn_reflns_limit_l_min -17
_diffrn_reflns_number 3873
_diffrn_reflns_theta_full 23.98
_diffrn_reflns_theta_max 23.98
_diffrn_reflns_theta_min 1.79
_exptl_absorpt_coefficient_mu 14.930
_exptl_absorpt_correction_T_max 0.28773
_exptl_absorpt_correction_T_min 0.21109
_exptl_absorpt_correction_type semi-empirical
_exptl_crystal_colour black
_exptl_crystal_density_diffrn 3.355
_exptl_crystal_density_method 'not measured'
_exptl_crystal_description 'rhombic dodecahedron'
_exptl_crystal_F_000 3588
_exptl_crystal_size_max 0.15
_exptl_crystal_size_mid 0.15
_exptl_crystal_size_min 0.15
_refine_diff_density_max 0.449
_refine_diff_density_min -0.516
_refine_diff_density_rms 0.104
_refine_ls_extinction_coef 0.00059(6)
_refine_ls_extinction_expression Fc^*^=kFc[1+0.001xFc^2^\l^3^/sin(2\q)]^-1/4^
_refine_ls_extinction_method SHELXL
_refine_ls_goodness_of_fit_ref 1.095
_refine_ls_matrix_type full
_refine_ls_number_parameters 50
_refine_ls_number_reflns 463
_refine_ls_number_restraints 0
_refine_ls_restrained_S_all 1.095
_refine_ls_R_factor_all 0.0778
_refine_ls_R_factor_gt 0.0635
_refine_ls_shift/su_max 0.000
_refine_ls_shift/su_mean 0.000
_refine_ls_structure_factor_coef Fsqd
_refine_ls_weighting_details 'calc w=1/[\s^2^(Fo^2^)+(0.0000P)^2^+185.8749P] where P=(Fo^2^+2Fc^2^)/3'
_refine_ls_weighting_scheme calc
_refine_ls_wR_factor_gt 0.1146
_refine_ls_wR_factor_ref 0.1236
_reflns_number_gt 400
_reflns_number_total 463
_reflns_threshold_expression >2sigma(I)
_cod_data_source_file b610833d.txt
_cod_original_sg_symbol_H-M I-43m
_cod_database_code 7101560

loop_
_symmetry_equiv_pos_as_xyz
'x, y, z'
'-x, -y, z'
'-x, y, -z'
'x, -y, -z'
'z, x, y'
'z, -x, -y'
'-z, -x, y'
'-z, x, -y'
'y, z, x'
'-y, z, -x'
'y, -z, -x'
'-y, -z, x'
'y, x, z'
'-y, -x, z'
'y, -x, -z'
'-y, x, -z'
'x, z, y'
'-x, z, -y'
'-x, -z, y'
'x, -z, -y'
'z, y, x'
'z, -y, -x'
'-z, y, -x'
'-z, -y, x'
'x+1/2, y+1/2, z+1/2'
'-x+1/2, -y+1/2, z+1/2'
'-x+1/2, y+1/2, -z+1/2'
'x+1/2, -y+1/2, -z+1/2'
'z+1/2, x+1/2, y+1/2'
'z+1/2, -x+1/2, -y+1/2'
'-z+1/2, -x+1/2, y+1/2'
'-z+1/2, x+1/2, -y+1/2'
'y+1/2, z+1/2, x+1/2'
'-y+1/2, z+1/2, -x+1/2'
'y+1/2, -z+1/2, -x+1/2'
'-y+1/2, -z+1/2, x+1/2'
'y+1/2, x+1/2, z+1/2'
'-y+1/2, -x+1/2, z+1/2'
'y+1/2, -x+1/2, -z+1/2'
'-y+1/2, x+1/2, -z+1/2'
'x+1/2, z+1/2, y+1/2'
'-x+1/2, z+1/2, -y+1/2'
'-x+1/2, -z+1/2, y+1/2'
'x+1/2, -z+1/2, -y+1/2'
'z+1/2, y+1/2, x+1/2'
'z+1/2, -y+1/2, -x+1/2'
'-z+1/2, y+1/2, -x+1/2'
'-z+1/2, -y+1/2, x+1/2'

loop_
_atom_site_label
_atom_site_type_symbol
_atom_site_fract_x
_atom_site_fract_y
_atom_site_fract_z
_atom_site_U_iso_or_equiv
_atom_site_adp_type
_atom_site_occupancy
_atom_site_symmetry_multiplicity
_atom_site_calc_flag
_atom_site_refinement_flags
Te1 Te 0.0000 0.0000 0.0000 0.0381(17) Uani 1 24 d S
Te2 Te 0.20172(12) 0.20172(12) 0.0003(3) 0.0942(13) Uani 1 2 d S
Te3 Te 0.2579(2) 0.2579(2) 0.2579(2) 0.147(3) Uani 1 6 d S
Sn1 Sn 0.16139(15) 0.16139(15) 0.16139(15) 0.0781(17) Uani 1 6 d S
Hg1 Hg 0.09922(7) 0.09922(7) -0.09922(7) 0.0545(9) Uani 1 6 d S
K1 K 0.5000 0.5000 -0.181(3) 0.140(14) Uiso 0.56 4 d SP
K2 K 0.222(3) 0.410(3) -0.005(4) 0.100(13) Uiso 0.18 1 d P
K3 K 0.376(3) 0.376(3) 0.208(5) 0.08(2) Uiso 0.13 2 d SP
K3B K 0.337(6) 0.365(5) 0.170(6) 0.01(2) Uiso 0.03 1 d P
O1A O 0.421(4) 0.309(4) 0.067(4) 0.031(15) Uiso 0.18 1 d P
O1B O 0.390(3) 0.390(3) 0.038(4) 0.066(18) Uiso 0.38 2 d SP
O2A O 0.347(4) 0.410(4) -0.102(3) 0.022(11) Uiso 0.20 1 d P
O2B O 0.378(4) 0.453(4) -0.072(4) 0.030(15) Uiso 0.20 1 d P
O2C O 0.412(13) 0.412(13) -0.093(18) 0.10(6) Uiso 0.13 2 d SP

loop_
_atom_site_aniso_label
_atom_site_aniso_U_11
_atom_site_aniso_U_22
_atom_site_aniso_U_33
_atom_site_aniso_U_23
_atom_site_aniso_U_13
_atom_site_aniso_U_12
Te1 0.0381(17) 0.0381(17) 0.0381(17) 0.000 0.000 0.000
Te2 0.0884(16) 0.0884(16) 0.106(3) 0.0003(11) 0.0003(11) -0.0473(19)
Te3 0.147(3) 0.147(3) 0.147(3) -0.056(2) -0.056(2) -0.056(2)
Sn1 0.0781(17) 0.0781(17) 0.0781(17) -0.0291(12) -0.0291(12) -0.0291(12)
Hg1 0.0545(9) 0.0545(9) 0.0545(9) 0.0117(7) 0.0117(7) -0.0117(7)

loop_
_atom_type_symbol
_atom_type_description
_atom_type_scat_dispersion_real
_atom_type_scat_dispersion_imag
_atom_type_scat_source
O O 0.0106 0.0060 'International Tables Vol C Tables 4.2.6.8 and 6.1.1.4'
H H 0.0000 0.0000 'International Tables Vol C Tables 4.2.6.8 and 6.1.1.4'
K K 0.2009 0.2494 'International Tables Vol C Tables 4.2.6.8 and 6.1.1.4'
Sn Sn -0.6537 1.4246 'International Tables Vol C Tables 4.2.6.8 and 6.1.1.4'
Te Te -0.5308 1.6751 'International Tables Vol C Tables 4.2.6.8 and 6.1.1.4'
Hg Hg -2.3894 9.2266 'International Tables Vol C Tables 4.2.6.8 and 6.1.1.4'
C C 0.0033 0.0016 'International Tables Vol C Tables 4.2.6.8 and 6.1.1.4'

loop_
_geom_angle_atom_site_label_1
_geom_angle_atom_site_label_2
_geom_angle_atom_site_label_3
_geom_angle
_geom_angle_site_symmetry_1
_geom_angle_site_symmetry_3
Hg1 Te1 Hg1 109.5 2 4
Hg1 Te1 Hg1 109.5 2 3
Hg1 Te1 Hg1 109.5 4 3
Hg1 Te1 Hg1 109.5 2 .
Hg1 Te1 Hg1 109.5 4 .
Hg1 Te1 Hg1 109.5 3 .
Sn1 Te2 Hg1 104.96(13) . .
Te3 Sn1 Te2 105.77(9) . 9
Te3 Sn1 Te2 105.77(9) . 5
Te2 Sn1 Te2 112.91(8) 9 5
Te3 Sn1 Te2 105.77(9) . .
Te2 Sn1 Te2 112.91(8) 9 .
Te2 Sn1 Te2 112.91(8) 5 .
Te1 Hg1 Te2 110.27(9) . .
Te1 Hg1 Te2 110.27(9) . 11
Te2 Hg1 Te2 108.66(9) . 11
Te1 Hg1 Te2 110.27(9) . 8
Te2 Hg1 Te2 108.66(9) . 8
Te2 Hg1 Te2 108.66(9) 11 8

loop_
_geom_bond_atom_site_label_1
_geom_bond_atom_site_label_2
_geom_bond_distance
_geom_bond_site_symmetry_2
Te1 Hg1 2.763(2) 2
Te1 Hg1 2.763(2) 4
Te1 Hg1 2.763(2) 3
Te1 Hg1 2.763(2) .
Te2 Sn1 2.748(4) .
Te2 Hg1 2.826(3) .
Te2 K3B 3.06(8) 43_554
Te2 K3B 3.06(8) 31_554
Te2 K2 3.36(5) .
Te2 K2 3.36(6) 13
Te2 K3B 3.51(10) 48_554
Te2 K3B 3.51(10) 36_554
Te2 K1 3.75(2) 29_544
Te2 K1 3.75(2) 33_454
Te3 Sn1 2.688(7) .
Sn1 Te2 2.748(4) 9
Sn1 Te2 2.748(4) 5
Hg1 Te2 2.826(3) 11
Hg1 Te2 2.826(3) 8
K1 O2C 2.5(3) 2_665
K1 O2C 2.5(3) .
K1 O2B 2.74(7) 14_665
K1 O2B 2.74(7) 2_665
K1 O2B 2.74(7) .
K1 O2B 2.74(7) 13
K1 K3 2.86(8) 4_565
K1 K3 2.86(8) 3_655
K1 O2A 3.13(6) 14_665
K1 O2A 3.13(6) 2_665
K1 O2A 3.13(6) 13
K1 O2A 3.13(6) .
K2 O1A 1.34(9) 36_554
K2 O1A 1.82(9) 13
K2 O2B 1.83(7) 42
K2 O2A 1.90(9) 42
K2 K2 2.24(8) 42
K2 K2 2.24(8) 43_554
K2 O2A 2.54(7) .
K2 O1B 2.62(6) 36_554
K2 O2C 2.62(8) 34
K2 K3B 2.63(10) 43_554
K2 O1B 2.80(6) .
K2 O2B 2.81(7) .
K3 K3B 0.90(9) .
K3 K3B 0.90(9) 13
K3 O1A 2.61(10) .
K3 O1A 2.61(10) 13
K3 O1B 2.76(11) .
K3 Te2 2.76(5) 34
K3 Te2 2.76(5) 30
K3 K1 2.86(8) 3_655
K3 K2 3.13(8) 42
K3 K2 3.13(8) 30
K3B K3B 0.65(15) 13
K3B O1A 1.93(11) 13
K3B O1A 2.32(10) .
K3B O1B 2.33(10) .
K3B K2 2.63(10) 42
K3B Te2 3.06(8) 34
K3B K2 3.18(10) 30
K3B O2A 3.26(11) 42
K3B O2B 3.38(10) 4_565
K3B K1 3.41(9) 3_655
O1A K2 1.34(9) 30
O1A O1B 1.48(7) .
O1A K2 1.82(9) 13
O1A K3B 1.93(11) 13
O1A K2 2.91(8) 31_554
O1A K2 3.22(8) 16_655
O1B O1A 1.48(7) 13
O1B K3B 2.33(10) 13
O1B K2 2.62(6) 42
O1B K2 2.62(6) 30
O1B K2 2.80(6) 13
O1B K2 3.30(7) 31_554
O1B K2 3.30(7) 43_554
O1B K1 3.40(7) 3_655
O2A O2B 0.98(7) .
O2A O2C 1.1(2) .
O2A O2A 1.43(13) 13
O2A K2 1.90(9) 43_554
O2A K3B 3.26(11) 43_554
O2A K2 3.31(8) 31_554
O2B O2C 0.92(10) .
O2B O2B 1.71(12) 13
O2B K2 1.83(7) 43_554
O2B K2 3.14(8) 42
O2B K3B 3.38(10) 4_565
O2C O2B 0.92(10) 13
O2C O2A 1.1(2) 13
O2C K2 2.62(8) 31_554
O2C K2 2.62(8) 43_554
O2C K2 3.4(2) 13
